data_2021650
loop_
_publ_author_name
'Kiran Kumar, Haruvegowda'
'Yathirajan, Hemmige S.'
'Manju, Nagaraj'
'Kalluraya, Balakrishna'
'Rathore, Ravindranath S.'
'Glidewell, Christopher'

_publ_section_title
;
 Conversion of substituted 5-aryloxypyrazolecarbaldehydes into reduced
 3,4'-bipyrazoles: synthesis and characterization, and the structures of
 four precursors and two products, and their supramolecular assembly in
 zero, one and two dimensions
;
_journal_coeditor_code KY3177
_journal_issue 6
_journal_name_full 'Acta Crystallographica Section C'
_journal_page_first
;
;
_journal_paper_doi 10.1107/S2053229619006752
_journal_volume 75
_journal_year 2019
_chemical_formula_iupac 'C27 H22 Cl N7 O2'
_chemical_formula_moiety 'C27 H22 Cl N7 O2'
_chemical_formula_sum 'C27 H22 Cl N7 O2'
_chemical_formula_weight 511.97
_chemical_name_systematic
(3<i>RS</i>)-2-Acetyl-5-(4-azidophenyl)-5'-(2-chlorophenoxy)-3'-methyl-1'-phenyl-3,4-dihydro-1'<i>H</i>,2<i>H</i>-[3,4'-bipyrazole]
_space_group_crystal_system triclinic
_space_group_IT_number 2
_space_group_name_Hall '-P 1'
_space_group_name_H-M_alt 'P -1'
_symmetry_space_group_name_Hall '-P 1'
_symmetry_space_group_name_H-M 'P -1'
_atom_sites_solution_hydrogens geom
_audit_creation_method SHELXL-2014
_cell_angle_alpha 97.294(2)
_cell_angle_beta 90.050(2)
_cell_angle_gamma 117.840(2)
_cell_formula_units_Z 2
_cell_length_a 10.8804(4)
_cell_length_b 11.3363(4)
_cell_length_c 11.5737(4)
_cell_measurement_reflns_used 5359
_cell_measurement_temperature 296(2)
_cell_measurement_theta_max 26.876
_cell_measurement_theta_min 2.122
_cell_volume 1249.15(8)
_computing_cell_refinement
;
SAINT (Bruker, 2015)
;
_computing_data_collection
;
APEX2 (Bruker, 2015)
;
_computing_data_reduction
;
SAINT (Bruker, 2015)
;
_computing_molecular_graphics
;
PLATON (Spek, 2009)
;
_computing_publication_material
;
SHELXL2014 (Sheldrick, 2015b) and PLATON (Spek, 2009)
;
_computing_structure_refinement
;
SHELXL2014 (Sheldrick, 2015b)
;
_computing_structure_solution
;
SHELXT (Sheldrick, 2015a)
;
_diffrn_ambient_temperature 296(2)
_diffrn_detector_area_resol_mean 0.3333
_diffrn_measured_fraction_theta_full 0.999
_diffrn_measured_fraction_theta_max 0.999
_diffrn_measurement_device_type 'Bruker APEXII CCD'
_diffrn_measurement_method '\f and \w scans'
_diffrn_radiation_monochromator graphite
_diffrn_radiation_type MoK\a
_diffrn_radiation_wavelength 0.71073
_diffrn_reflns_av_R_equivalents 0.0437
_diffrn_reflns_av_unetI/netI 0.0361
_diffrn_reflns_limit_h_max 13
_diffrn_reflns_limit_h_min -13
_diffrn_reflns_limit_k_max 14
_diffrn_reflns_limit_k_min -14
_diffrn_reflns_limit_l_max 14
_diffrn_reflns_limit_l_min -14
_diffrn_reflns_number 31603
_diffrn_reflns_theta_full 25.242
_diffrn_reflns_theta_max 26.549
_diffrn_reflns_theta_min 2.148
_diffrn_source 'fine focus sealed tube'
_diffrn_standards_decay_% 0
_diffrn_standards_interval_count 0
_diffrn_standards_interval_time 0
_diffrn_standards_number 0
_exptl_absorpt_coefficient_mu 0.193
_exptl_absorpt_correction_T_max 0.973
_exptl_absorpt_correction_T_min 0.930
_exptl_absorpt_correction_type multi-scan
_exptl_absorpt_process_details
;
(SADABS; Bruker, 2015)
;
_exptl_crystal_colour brown
_exptl_crystal_density_diffrn 1.361
_exptl_crystal_description block
_exptl_crystal_F_000 532
_exptl_crystal_size_max 0.190
_exptl_crystal_size_mid 0.170
_exptl_crystal_size_min 0.140
_refine_diff_density_max 0.258
_refine_diff_density_min -0.261
_refine_ls_extinction_method none
_refine_ls_goodness_of_fit_ref 1.006
_refine_ls_hydrogen_treatment constr
_refine_ls_matrix_type full
_refine_ls_number_parameters 336
_refine_ls_number_reflns 5197
_refine_ls_number_restraints 0
_refine_ls_restrained_S_all 1.006
_refine_ls_R_factor_all 0.0866
_refine_ls_R_factor_gt 0.0445
_refine_ls_shift/su_max 0.000
_refine_ls_shift/su_mean 0.000
_refine_ls_structure_factor_coef Fsqd
_refine_ls_weighting_details 'w=1/[\s^2^(Fo^2^)+(0.0469P)^2^+0.5649P] where P=(Fo^2^+2Fc^2^)/3'
_refine_ls_weighting_scheme calc
_refine_ls_wR_factor_gt 0.1008
_refine_ls_wR_factor_ref 0.1257
_reflns_number_gt 3299
_reflns_number_total 5197
_reflns_threshold_expression 'I > 2\s(I)'
_cod_data_source_file ky3177sup1.cif
_cod_data_source_block IX
_cod_database_code 2021650
_shelx_space_group_comment
;
The symmetry employed for this shelxl refinement is uniquely defined
by the following loop, which should always be used as a source of
symmetry information in preference to the above space-group names.
They are only intended as comments.
;
_shelx_estimated_absorpt_t_min 0.964
_shelx_estimated_absorpt_t_max 0.974
_shelxl_version_number 2.014

loop_
_space_group_symop_operation_xyz
'x, y, z'
'-x, -y, -z'

loop_
_atom_site_type_symbol
_atom_site_label
_atom_site_fract_x
_atom_site_fract_y
_atom_site_fract_z
_atom_site_U_iso_or_equiv
_atom_site_adp_type
_atom_site_calc_flag
_atom_site_occupancy
N N1 0.71807(17) 0.56761(16) 0.43542(14) 0.0402(4) Uani d 1
N N2 0.76299(18) 0.58772(17) 0.55073(15) 0.0440(4) Uani d 1
C C3 0.7240(2) 0.6740(2) 0.60408(18) 0.0421(5) Uani d 1
C C4 0.6537(2) 0.71218(19) 0.52591(17) 0.0389(5) Uani d 1
C C5 0.6526(2) 0.64192(19) 0.42071(17) 0.0386(5) Uani d 1
C C11 0.7491(2) 0.4825(2) 0.35347(19) 0.0440(5) Uani d 1
C C12 0.6618(3) 0.4089(3) 0.2551(2) 0.0624(7) Uani d 1
H H12 0.5830 0.4175 0.2385 0.075 Uiso calc 1
C C13 0.6939(4) 0.3223(3) 0.1819(3) 0.0841(9) Uani d 1
H H13 0.6368 0.2732 0.1149 0.101 Uiso calc 1
C C14 0.8090(4) 0.3079(3) 0.2070(3) 0.0861(10) Uani d 1
H H14 0.8276 0.2468 0.1588 0.103 Uiso calc 1
C C15 0.8964(3) 0.3838(3) 0.3033(3) 0.0732(8) Uani d 1
H H15 0.9758 0.3759 0.3192 0.088 Uiso calc 1
C C16 0.8672(3) 0.4714(2) 0.3765(2) 0.0548(6) Uani d 1
H H16 0.9271 0.5232 0.4415 0.066 Uiso calc 1
C C31 0.7568(3) 0.7191(3) 0.73259(19) 0.0600(7) Uani d 1
H H31A 0.8224 0.6925 0.7594 0.090 Uiso calc 1
H H31B 0.6729 0.6784 0.7726 0.090 Uiso calc 1
H H31C 0.7962 0.8155 0.7483 0.090 Uiso calc 1
N N41 0.61493(18) 0.95120(17) 0.40567(16) 0.0445(4) Uani d 1
N N42 0.68480(18) 0.93628(16) 0.49793(16) 0.0455(4) Uani d 1
C C43 0.5997(2) 0.8120(2) 0.55003(19) 0.0438(5) Uani d 1
H H43 0.5992 0.8350 0.6345 0.053 Uiso calc 1
C C44 0.4552(2) 0.7677(2) 0.4914(2) 0.0470(5) Uani d 1
H H44A 0.4112 0.6733 0.4578 0.056 Uiso calc 1
H H44B 0.3950 0.7826 0.5464 0.056 Uiso calc 1
C C45 0.4878(2) 0.8570(2) 0.39832(19) 0.0419(5) Uani d 1
C C421 0.8207(2) 1.0215(2) 0.5319(2) 0.0518(6) Uani d 1
O O421 0.87539(17) 1.00095(17) 0.61378(16) 0.0665(5) Uani d 1
C C422 0.8969(3) 1.1362(2) 0.4651(3) 0.0672(7) Uani d 1
H H42A 0.9713 1.2091 0.5146 0.101 Uiso calc 1
H H42B 0.8338 1.1661 0.4387 0.101 Uiso calc 1
H H42C 0.9344 1.1074 0.3990 0.101 Uiso calc 1
C C451 0.3863(2) 0.8423(2) 0.30793(19) 0.0438(5) Uani d 1
C C452 0.4201(2) 0.9316(2) 0.2269(2) 0.0548(6) Uani d 1
H H432 0.5096 1.0035 0.2303 0.066 Uiso calc 1
C C453 0.3229(3) 0.9152(3) 0.1418(2) 0.0618(7) Uani d 1
H H453 0.3470 0.9759 0.0883 0.074 Uiso calc 1
C C454 0.1896(2) 0.8088(3) 0.1354(2) 0.0547(6) Uani d 1
C C455 0.1541(3) 0.7189(3) 0.2142(2) 0.0601(7) Uani d 1
H H455 0.0645 0.6470 0.2100 0.072 Uiso calc 1
C C456 0.2518(2) 0.7356(2) 0.2994(2) 0.0550(6) Uani d 1
H H456 0.2271 0.6742 0.3522 0.066 Uiso calc 1
O O51 0.59236(14) 0.63452(14) 0.31443(12) 0.0439(4) Uani d 1
C C51 0.6722(2) 0.7221(2) 0.23830(17) 0.0385(5) Uani d 1
C C52 0.6039(2) 0.7120(2) 0.13389(18) 0.0456(5) Uani d 1
Cl Cl52 0.43183(6) 0.59396(7) 0.10230(5) 0.0642(2) Uani d 1
C C53 0.6747(3) 0.7974(3) 0.0551(2) 0.0687(8) Uani d 1
H H53 0.6296 0.7910 -0.0155 0.082 Uiso calc 1
C C54 0.8119(3) 0.8921(3) 0.0802(2) 0.0785(9) Uani d 1
H H54 0.8589 0.9505 0.0271 0.094 Uiso calc 1
C C55 0.8794(3) 0.9006(3) 0.1834(2) 0.0636(7) Uani d 1
H H55 0.9724 0.9644 0.1998 0.076 Uiso calc 1
C C56 0.8105(2) 0.8153(2) 0.26297(19) 0.0480(5) Uani d 1
H H56 0.8567 0.8205 0.3326 0.058 Uiso calc 1
N N451 0.0955(3) 0.8005(3) 0.0454(2) 0.0742(7) Uani d 1
N N452 -0.0178(3) 0.6960(3) 0.0307(2) 0.0877(8) Uani d 1
N N453 -0.1227(4) 0.6080(4) 0.0081(3) 0.1355(14) Uani d 1

loop_
_atom_site_aniso_label
_atom_site_aniso_U_11
_atom_site_aniso_U_22
_atom_site_aniso_U_33
_atom_site_aniso_U_12
_atom_site_aniso_U_13
_atom_site_aniso_U_23
N1 0.0418(10) 0.0384(9) 0.0397(10) 0.0174(8) -0.0021(7) 0.0100(7)
N2 0.0451(10) 0.0426(10) 0.0416(10) 0.0167(8) -0.0031(8) 0.0136(8)
C3 0.0400(12) 0.0384(11) 0.0407(12) 0.0109(10) 0.0001(9) 0.0119(9)
C4 0.0391(11) 0.0337(10) 0.0387(11) 0.0115(9) 0.0015(9) 0.0109(9)
C5 0.0357(11) 0.0347(11) 0.0403(11) 0.0109(9) -0.0020(9) 0.0117(9)
C11 0.0487(13) 0.0374(11) 0.0463(12) 0.0182(10) 0.0078(10) 0.0158(10)
C12 0.0735(17) 0.0608(15) 0.0554(15) 0.0354(14) -0.0052(13) 0.0016(12)
C13 0.121(3) 0.079(2) 0.0584(18) 0.057(2) -0.0056(17) -0.0079(15)
C14 0.130(3) 0.086(2) 0.072(2) 0.074(2) 0.030(2) 0.0143(17)
C15 0.082(2) 0.0752(19) 0.087(2) 0.0523(17) 0.0281(17) 0.0313(17)
C16 0.0554(15) 0.0517(14) 0.0643(15) 0.0287(12) 0.0084(12) 0.0175(12)
C31 0.0672(16) 0.0641(16) 0.0424(13) 0.0250(13) -0.0017(11) 0.0104(11)
N41 0.0434(10) 0.0365(9) 0.0544(11) 0.0186(8) 0.0051(8) 0.0110(8)
N42 0.0397(10) 0.0341(9) 0.0574(12) 0.0118(8) 0.0002(8) 0.0116(8)
C43 0.0445(12) 0.0377(11) 0.0463(12) 0.0159(10) 0.0050(10) 0.0103(9)
C44 0.0413(12) 0.0416(12) 0.0575(14) 0.0171(10) 0.0074(10) 0.0155(10)
C45 0.0401(12) 0.0333(11) 0.0527(13) 0.0174(10) 0.0078(10) 0.0072(9)
C421 0.0443(13) 0.0400(12) 0.0657(16) 0.0166(11) 0.0009(12) 0.0034(11)
O421 0.0530(10) 0.0554(10) 0.0780(12) 0.0154(9) -0.0141(9) 0.0071(9)
C422 0.0487(14) 0.0424(13) 0.097(2) 0.0082(11) 0.0075(13) 0.0173(13)
C451 0.0418(12) 0.0371(11) 0.0530(13) 0.0189(10) 0.0057(10) 0.0068(10)
C452 0.0473(13) 0.0476(13) 0.0644(16) 0.0159(11) 0.0038(11) 0.0170(12)
C453 0.0617(16) 0.0609(16) 0.0640(16) 0.0263(14) 0.0049(13) 0.0235(13)
C454 0.0501(14) 0.0638(15) 0.0510(14) 0.0278(13) 0.0019(11) 0.0073(12)
C455 0.0433(13) 0.0607(15) 0.0644(16) 0.0140(12) 0.0027(12) 0.0121(13)
C456 0.0470(14) 0.0545(14) 0.0593(15) 0.0179(12) 0.0062(11) 0.0184(11)
O51 0.0410(8) 0.0437(8) 0.0401(8) 0.0123(7) -0.0050(6) 0.0148(6)
C51 0.0421(12) 0.0388(11) 0.0356(11) 0.0190(10) 0.0035(9) 0.0094(9)
C52 0.0457(12) 0.0528(13) 0.0386(12) 0.0229(11) -0.0004(9) 0.0087(10)
Cl52 0.0497(4) 0.0759(4) 0.0539(4) 0.0191(3) -0.0120(3) 0.0076(3)
C53 0.0667(17) 0.090(2) 0.0464(14) 0.0300(16) -0.0002(12) 0.0273(14)
C54 0.0714(19) 0.086(2) 0.0658(18) 0.0193(16) 0.0135(15) 0.0425(16)
C55 0.0487(14) 0.0633(16) 0.0617(16) 0.0098(12) 0.0057(12) 0.0189(13)
C56 0.0449(13) 0.0504(13) 0.0438(12) 0.0178(11) -0.0009(10) 0.0090(10)
N451 0.0607(15) 0.0910(18) 0.0658(15) 0.0306(14) -0.0037(12) 0.0147(13)
N452 0.0718(18) 0.105(2) 0.0770(18) 0.0341(18) -0.0142(14) 0.0112(15)
N453 0.084(2) 0.129(3) 0.141(3) 0.009(2) -0.044(2) 0.014(2)

loop_
_atom_type_symbol
_atom_type_description
_atom_type_scat_dispersion_real
_atom_type_scat_dispersion_imag
_atom_type_scat_source
C C 0.0033 0.0016 'International Tables Vol C Tables 4.2.6.8 and 6.1.1.4'
H H 0.0000 0.0000 'International Tables Vol C Tables 4.2.6.8 and 6.1.1.4'
Cl Cl 0.1484 0.1585 'International Tables Vol C Tables 4.2.6.8 and 6.1.1.4'
N N 0.0061 0.0033 'International Tables Vol C Tables 4.2.6.8 and 6.1.1.4'
O O 0.0106 0.0060 'International Tables Vol C Tables 4.2.6.8 and 6.1.1.4'

loop_
_geom_angle_atom_site_label_1
_geom_angle_atom_site_label_2
_geom_angle_atom_site_label_3
_geom_angle
C5 N1 N2 109.94(17)
C5 N1 C11 131.03(17)
N2 N1 C11 118.97(17)
C3 N2 N1 105.22(16)
N2 C3 C4 112.06(18)
N2 C3 C31 119.7(2)
C4 C3 C31 128.3(2)
C5 C4 C3 103.77(19)
C5 C4 C43 127.47(19)
C3 C4 C43 128.67(19)
N1 C5 C4 109.00(18)
N1 C5 O51 121.29(18)
C4 C5 O51 129.63(19)
C16 C11 C12 120.3(2)
C16 C11 N1 118.1(2)
C12 C11 N1 121.5(2)
C11 C12 C13 118.8(3)
C11 C12 H12 120.6
C13 C12 H12 120.6
C14 C13 C12 120.8(3)
C14 C13 H13 119.6
C12 C13 H13 119.6
C15 C14 C13 119.8(3)
C15 C14 H14 120.1
C13 C14 H14 120.1
C14 C15 C16 120.3(3)
C14 C15 H15 119.9
C16 C15 H15 119.9
C15 C16 C11 119.9(3)
C15 C16 H16 120.0
C11 C16 H16 120.0
C3 C31 H31A 109.5
C3 C31 H31B 109.5
H31A C31 H31B 109.5
C3 C31 H31C 109.5
H31A C31 H31C 109.5
H31B C31 H31C 109.5
C45 N41 N42 107.91(17)
C421 N42 N41 123.31(18)
C421 N42 C43 123.29(19)
N41 N42 C43 113.24(16)
N42 C43 C4 111.51(17)
N42 C43 C44 100.58(16)
C4 C43 C44 115.07(17)
N42 C43 H43 109.8
C4 C43 H43 109.8
C44 C43 H43 109.8
C45 C44 C43 102.78(17)
C45 C44 H44A 111.2
C43 C44 H44A 111.2
C45 C44 H44B 111.2
C43 C44 H44B 111.2
H44A C44 H44B 109.1
N41 C45 C451 121.9(2)
N41 C45 C44 114.0(2)
C451 C45 C44 124.14(18)
O421 C421 N42 119.4(2)
O421 C421 C422 123.0(2)
N42 C421 C422 117.5(2)
C421 C422 H42A 109.5
C421 C422 H42B 109.5
H42A C422 H42B 109.5
C421 C422 H42C 109.5
H42A C422 H42C 109.5
H42B C422 H42C 109.5
C456 C451 C452 117.9(2)
C456 C451 C45 120.2(2)
C452 C451 C45 121.93(19)
C453 C452 C451 120.9(2)
C453 C452 H432 119.5
C451 C452 H432 119.5
C452 C453 C454 120.2(2)
C452 C453 H453 119.9
C454 C453 H453 119.9
C455 C454 C453 119.9(2)
C455 C454 N451 123.8(2)
C453 C454 N451 116.3(2)
C454 C455 C456 119.8(2)
C454 C455 H455 120.1
C456 C455 H455 120.1
C455 C456 C451 121.4(2)
C455 C456 H456 119.3
C451 C456 H456 119.3
C5 O51 C51 118.76(15)
C56 C51 C52 120.60(19)
C56 C51 O51 123.61(18)
C52 C51 O51 115.78(17)
C53 C52 C51 119.3(2)
C53 C52 Cl52 120.11(18)
C51 C52 Cl52 120.55(16)
C54 C53 C52 120.3(2)
C54 C53 H53 119.9
C52 C53 H53 119.9
C55 C54 C53 120.1(2)
C55 C54 H54 120.0
C53 C54 H54 120.0
C54 C55 C56 120.5(2)
C54 C55 H55 119.8
C56 C55 H55 119.8
C55 C56 C51 119.2(2)
C55 C56 H56 120.4
C51 C56 H56 120.4
N452 N451 C454 115.9(2)
N453 N452 N451 172.5(4)

loop_
_geom_bond_atom_site_label_1
_geom_bond_atom_site_label_2
_geom_bond_distance
N1 C5 1.358(3)
N1 N2 1.375(2)
N1 C11 1.420(3)
N2 C3 1.324(3)
C3 C4 1.413(3)
C3 C31 1.496(3)
C4 C5 1.364(3)
C4 C43 1.498(3)
C5 O51 1.368(2)
C11 C16 1.377(3)
C11 C12 1.382(3)
C12 C13 1.383(4)
C12 H12 0.9300
C13 C14 1.371(4)
C13 H13 0.9300
C14 C15 1.370(4)
C14 H14 0.9300
C15 C16 1.374(3)
C15 H15 0.9300
C16 H16 0.9300
C31 H31A 0.9600
C31 H31B 0.9600
C31 H31C 0.9600
N41 C45 1.288(3)
N41 N42 1.382(2)
N42 C421 1.357(3)
N42 C43 1.485(3)
C43 C44 1.536(3)
C43 H43 0.9800
C44 C45 1.500(3)
C44 H44A 0.9700
C44 H44B 0.9700
C45 C451 1.457(3)
C421 O421 1.221(3)
C421 C422 1.492(3)
C422 H42A 0.9600
C422 H42B 0.9600
C422 H42C 0.9600
C451 C456 1.390(3)
C451 C452 1.391(3)
C452 C453 1.375(3)
C452 H432 0.9300
C453 C454 1.381(3)
C453 H453 0.9300
C454 C455 1.374(3)
C454 N451 1.423(3)
C455 C456 1.378(3)
C455 H455 0.9300
C456 H456 0.9300
O51 C51 1.391(2)
C51 C56 1.378(3)
C51 C52 1.382(3)
C52 C53 1.376(3)
C52 Cl52 1.721(2)
C53 C54 1.374(4)
C53 H53 0.9300
C54 C55 1.371(4)
C54 H54 0.9300
C55 C56 1.377(3)
C55 H55 0.9300
C56 H56 0.9300
N451 N452 1.239(3)
N452 N453 1.112(4)

loop_
_geom_hbond_atom_site_label_D
_geom_hbond_atom_site_label_H
_geom_hbond_atom_site_label_A
_geom_hbond_site_symmetry_A
_geom_hbond_distance_DH
_geom_hbond_distance_HA
_geom_hbond_distance_DA
_geom_hbond_angle_DHA
_geom_hbond_publ_flag
C14 H14 N451 2_665 0.93 2.58 3.378(5) 144 no
C55 H55 O421 2_776 0.93 2.59 3.228(4) 126 no

loop_
_geom_torsion_atom_site_label_1
_geom_torsion_atom_site_label_2
_geom_torsion_atom_site_label_3
_geom_torsion_atom_site_label_4
_geom_torsion
C5 N1 N2 C3 0.0(2)
C11 N1 N2 C3 177.67(17)
N1 N2 C3 C4 -0.1(2)
N1 N2 C3 C31 -179.89(18)
N2 C3 C4 C5 0.2(2)
C31 C3 C4 C5 179.9(2)
N2 C3 C4 C43 -176.68(18)
C31 C3 C4 C43 3.1(3)
N2 N1 C5 C4 0.1(2)
C11 N1 C5 C4 -177.18(19)
N2 N1 C5 O51 -176.85(16)
C11 N1 C5 O51 5.8(3)
C3 C4 C5 N1 -0.2(2)
C43 C4 C5 N1 176.73(18)
C3 C4 C5 O51 176.47(19)
C43 C4 C5 O51 -6.6(3)
C5 N1 C11 C16 149.1(2)
N2 N1 C11 C16 -28.0(3)
C5 N1 C11 C12 -33.1(3)
N2 N1 C11 C12 149.8(2)
C16 C11 C12 C13 1.3(4)
N1 C11 C12 C13 -176.5(2)
C11 C12 C13 C14 0.9(4)
C12 C13 C14 C15 -2.5(5)
C13 C14 C15 C16 1.8(5)
C14 C15 C16 C11 0.4(4)
C12 C11 C16 C15 -2.0(3)
N1 C11 C16 C15 175.9(2)
C45 N41 N42 C421 -178.2(2)
C45 N41 N42 C43 6.3(2)
C421 N42 C43 C4 -64.4(3)
N41 N42 C43 C4 111.03(19)
C421 N42 C43 C44 173.1(2)
N41 N42 C43 C44 -11.4(2)
C5 C4 C43 N42 -67.9(3)
C3 C4 C43 N42 108.3(2)
C5 C4 C43 C44 45.8(3)
C3 C4 C43 C44 -138.0(2)
N42 C43 C44 C45 11.3(2)
C4 C43 C44 C45 -108.61(19)
N42 N41 C45 C451 -178.72(18)
N42 N41 C45 C44 2.3(2)
C43 C44 C45 N41 -9.3(2)
C43 C44 C45 C451 171.76(19)
N41 N42 C421 O421 -179.4(2)
C43 N42 C421 O421 -4.4(3)
N41 N42 C421 C422 -0.1(3)
C43 N42 C421 C422 174.9(2)
N41 C45 C451 C456 177.0(2)
C44 C45 C451 C456 -4.2(3)
N41 C45 C451 C452 -2.0(3)
C44 C45 C451 C452 176.9(2)
C456 C451 C452 C453 0.5(4)
C45 C451 C452 C453 179.5(2)
C451 C452 C453 C454 -0.2(4)
C452 C453 C454 C455 -0.2(4)
C452 C453 C454 N451 179.3(2)
C453 C454 C455 C456 0.2(4)
N451 C454 C455 C456 -179.3(2)
C454 C455 C456 C451 0.2(4)
C452 C451 C456 C455 -0.6(3)
C45 C451 C456 C455 -179.5(2)
N1 C5 O51 C51 -90.0(2)
C4 C5 O51 C51 93.7(2)
C5 O51 C51 C56 1.2(3)
C5 O51 C51 C52 -178.15(19)
C56 C51 C52 C53 -0.9(3)
O51 C51 C52 C53 178.4(2)
C56 C51 C52 Cl52 179.07(17)
O51 C51 C52 Cl52 -1.6(3)
C51 C52 C53 C54 -0.2(4)
Cl52 C52 C53 C54 179.7(2)
C52 C53 C54 C55 0.9(5)
C53 C54 C55 C56 -0.5(5)
C54 C55 C56 C51 -0.7(4)
C52 C51 C56 C55 1.4(3)
O51 C51 C56 C55 -177.9(2)
C455 C454 N451 N452 -9.4(4)
C453 C454 N451 N452 171.1(3)

_cod_database_fobs_code 2021650
